data_1554283
loop_
_publ_author_name
'Yao, Wei'
'Sun, Mingtai'
'Zhang, Yuannian'
'Yang, Hui'
'Liang, Dong'
'Wu, Haixia'
'Ni, Runyan'
'Wong, Ming Wah'
'Huang, Dejian'

_publ_section_title
;
 Photo-induced C--H bond activation of N,N&#x2032;-dialkylethylenediamine
 upon aza-Michael addition to 1,8-pyrenedione: facile synthesis of
 fluorescent pyrene derivatives
;
_journal_issue 10
_journal_name_full 'Organic Chemistry Frontiers'
_journal_page_first 1679
_journal_paper_doi 10.1039/C8QO00183A
_journal_volume 5
_journal_year 2018
_chemical_formula_sum 'C24 H20 N2 O2'
_chemical_formula_weight 368.42
_space_group_crystal_system monoclinic
_space_group_IT_number 14
_space_group_name_Hall '-P 2yn'
_space_group_name_H-M_alt 'P 1 21/n 1'
_atom_sites_solution_hydrogens geom
_audit_creation_method SHELXL-2014/7
_audit_update_record
;
2016-09-02 deposited with the CCDC.
2018-03-27 downloaded from the CCDC.
;
_cell_angle_alpha 90
_cell_angle_beta 105.603(2)
_cell_angle_gamma 90
_cell_formula_units_Z 4
_cell_length_a 8.0334(12)
_cell_length_b 24.561(4)
_cell_length_c 9.1052(13)
_cell_measurement_reflns_used 2750
_cell_measurement_temperature 100(2)
_cell_measurement_theta_max 30.01
_cell_measurement_theta_min 2.47
_cell_volume 1730.3(5)
_computing_cell_refinement 'Bruker SAINT'
_computing_data_collection 'Bruker APEX2'
_computing_data_reduction 'Bruker SAINT'
_computing_molecular_graphics 'Bruker SHELXTL'
_computing_publication_material 'Bruker SHELXTL'
_computing_structure_refinement 'SHELXL-2014/7 (Sheldrick, 2014)'
_computing_structure_solution 'SHELXS-97 (Sheldrick 2008)'
_diffrn_ambient_temperature 100(2)
_diffrn_measured_fraction_theta_full 1.000
_diffrn_measured_fraction_theta_max 1.000
_diffrn_measurement_device_type 'Bruker APEX-II CCD'
_diffrn_measurement_method '\f and \w scans'
_diffrn_radiation_type MoK\a
_diffrn_radiation_wavelength 0.71073
_diffrn_reflns_av_R_equivalents 0.0367
_diffrn_reflns_av_unetI/netI 0.0376
_diffrn_reflns_Laue_measured_fraction_full 1.000
_diffrn_reflns_Laue_measured_fraction_max 1.000
_diffrn_reflns_limit_h_max 10
_diffrn_reflns_limit_h_min -10
_diffrn_reflns_limit_k_max 27
_diffrn_reflns_limit_k_min -32
_diffrn_reflns_limit_l_max 10
_diffrn_reflns_limit_l_min -12
_diffrn_reflns_number 13154
_diffrn_reflns_point_group_measured_fraction_full 1.000
_diffrn_reflns_point_group_measured_fraction_max 1.000
_diffrn_reflns_theta_full 25.242
_diffrn_reflns_theta_max 28.281
_diffrn_reflns_theta_min 1.658
_exptl_absorpt_coefficient_mu 0.091
_exptl_absorpt_correction_T_max 0.7460
_exptl_absorpt_correction_T_min 0.6412
_exptl_absorpt_correction_type multi-scan
_exptl_absorpt_process_details 'Sadabs, (Sheldrick 2012)'
_exptl_crystal_colour Yellow
_exptl_crystal_density_diffrn 1.414
_exptl_crystal_density_meas ?
_exptl_crystal_density_method 'Not Measured'
_exptl_crystal_description Rod
_exptl_crystal_F_000 776
_exptl_crystal_size_max 0.600
_exptl_crystal_size_mid 0.210
_exptl_crystal_size_min 0.160
_refine_diff_density_max 0.465
_refine_diff_density_min -0.331
_refine_diff_density_rms 0.072
_refine_ls_extinction_method none
_refine_ls_goodness_of_fit_ref 1.059
_refine_ls_hydrogen_treatment constr
_refine_ls_matrix_type full
_refine_ls_number_parameters 253
_refine_ls_number_reflns 4292
_refine_ls_number_restraints 0
_refine_ls_restrained_S_all 1.059
_refine_ls_R_factor_all 0.0655
_refine_ls_R_factor_gt 0.0516
_refine_ls_shift/su_max 0.001
_refine_ls_shift/su_mean 0.000
_refine_ls_structure_factor_coef Fsqd
_refine_ls_weighting_details 'w=1/[\s^2^(Fo^2^)+(0.0819P)^2^+0.0778P] where P=(Fo^2^+2Fc^2^)/3'
_refine_ls_weighting_scheme calc
_refine_ls_wR_factor_gt 0.1345
_refine_ls_wR_factor_ref 0.1443
_reflns_Friedel_coverage 0.000
_reflns_number_gt 3349
_reflns_number_total 4292
_reflns_threshold_expression 'I > 2\s(I)'
_cod_data_source_file c8qo00183a2.cif
_cod_data_source_block G236
_cod_depositor_comments
;
The following automatic conversions were performed:

data item '_exptl_absorpt_correction_type' value 'Multi-scan' was
changed to 'multi-scan' in accordance with the
/home/saulius/struct/COD-crude-data/automatic-downloads/DataCite-retrospective/RSC/depositions/lib/dictionaries/cif_core.dic
dictionary named 'cif_core.dic' version 2.4.2 last updated on
2011-04-26.

data item '_exptl_crystal_density_meas' value 'Not Measured' was
changed to '?' -- the value is perceived as not measured.

Automatic conversion script
Id: cif_fix_values 6909 2019-04-08 15:41:33Z antanas 
;
_cod_original_cell_volume 1730.3(4)
_cod_original_sg_symbol_H-M 'P 21/n'
_cod_database_code 1554283
_shelx_shelxl_version_number 2014/7
_shelx_space_group_comment
; 
The symmetry employed for this shelxl refinement is uniquely defined 
by the following loop, which should always be used as a source of 
symmetry information in preference to the above space-group names. 
They are only intended as comments. 
;
_shelx_estimated_absorpt_t_min 0.948
_shelx_estimated_absorpt_t_max 0.986

loop_
_space_group_symop_operation_xyz
'x, y, z'
'-x+1/2, y+1/2, -z+1/2'
'-x, -y, -z'
'x-1/2, -y-1/2, z-1/2'

loop_
_atom_site_label
_atom_site_type_symbol
_atom_site_fract_x
_atom_site_fract_y
_atom_site_fract_z
_atom_site_U_iso_or_equiv
_atom_site_adp_type
_atom_site_occupancy
_atom_site_site_symmetry_order
_atom_site_calc_flag
_atom_site_refinement_flags_posn
_atom_site_refinement_flags_adp
O1 O 0.40695(11) 0.44708(4) 0.90722(10) 0.0193(2) Uani 1 1 d . .
O2 O 0.12316(11) 0.47073(4) 0.12045(10) 0.0201(2) Uani 1 1 d . .
N1 N 0.31899(13) 0.50405(4) 0.68940(11) 0.0147(2) Uani 1 1 d . .
N2 N 0.18691(12) 0.51380(4) 0.36300(11) 0.0146(2) Uani 1 1 d . .
C1 C 0.25380(15) 0.56177(5) 0.45874(14) 0.0151(3) Uani 1 1 d . .
H1 H 0.3798 0.5659 0.4671 0.018 Uiso 1 1 calc R U
C2 C 0.15923(17) 0.61346(5) 0.38804(16) 0.0207(3) Uani 1 1 d . .
H2A H 0.1767 0.6190 0.2855 0.025 Uiso 1 1 calc R U
H2B H 0.0338 0.6090 0.3758 0.025 Uiso 1 1 calc R U
C3 C 0.22354(17) 0.66352(5) 0.48612(16) 0.0232(3) Uani 1 1 d . .
H3A H 0.3452 0.6708 0.4876 0.028 Uiso 1 1 calc R U
H3B H 0.1538 0.6956 0.4406 0.028 Uiso 1 1 calc R U
C4 C 0.21142(17) 0.65571(5) 0.64830(16) 0.0226(3) Uani 1 1 d . .
H4A H 0.0883 0.6543 0.6486 0.027 Uiso 1 1 calc R U
H4B H 0.2657 0.6871 0.7113 0.027 Uiso 1 1 calc R U
C5 C 0.30096(16) 0.60351(5) 0.71724(15) 0.0199(3) Uani 1 1 d . .
H5A H 0.2851 0.5985 0.8205 0.024 Uiso 1 1 calc R U
H5B H 0.4264 0.6066 0.7275 0.024 Uiso 1 1 calc R U
C6 C 0.22946(15) 0.55390(5) 0.61933(14) 0.0149(3) Uani 1 1 d . .
H6 H 0.1033 0.5504 0.6113 0.018 Uiso 1 1 calc R U
C7 C 0.28936(15) 0.48914(5) 0.83544(14) 0.0175(3) Uani 1 1 d . .
H7A H 0.3056 0.5215 0.9027 0.021 Uiso 1 1 calc R U
H7B H 0.1690 0.4762 0.8191 0.021 Uiso 1 1 calc R U
C8 C 0.39430(15) 0.40148(5) 0.81793(14) 0.0168(3) Uani 1 1 d . .
C9 C 0.44010(16) 0.35104(5) 0.88602(16) 0.0215(3) Uani 1 1 d . .
H9 H 0.4814 0.3483 0.9938 0.026 Uiso 1 1 calc R U
C10 C 0.42553(16) 0.30482(5) 0.79682(16) 0.0220(3) Uani 1 1 d . .
H10 H 0.4555 0.2705 0.8446 0.026 Uiso 1 1 calc R U
C11 C 0.36784(16) 0.30753(5) 0.63829(16) 0.0193(3) Uani 1 1 d . .
C12 C 0.32523(15) 0.35925(5) 0.56881(15) 0.0155(3) Uani 1 1 d . .
C13 C 0.33684(15) 0.40673(5) 0.65995(14) 0.0142(3) Uani 1 1 d . .
C14 C 0.29557(14) 0.45918(5) 0.59088(14) 0.0133(3) Uani 1 1 d . .
C15 C 0.24003(14) 0.46391(5) 0.43664(14) 0.0129(3) Uani 1 1 d . .
C16 C 0.22947(14) 0.41647(5) 0.34264(14) 0.0147(3) Uani 1 1 d . .
C17 C 0.27247(15) 0.36445(5) 0.40848(14) 0.0151(3) Uani 1 1 d . .
C18 C 0.26044(16) 0.31766(5) 0.31393(16) 0.0191(3) Uani 1 1 d . .
C19 C 0.30418(17) 0.26595(5) 0.38700(17) 0.0230(3) Uani 1 1 d . .
H19 H 0.2985 0.2343 0.3259 0.028 Uiso 1 1 calc R U
C20 C 0.35316(17) 0.26105(5) 0.53994(16) 0.0231(3) Uani 1 1 d . .
H20 H 0.3787 0.2259 0.5839 0.028 Uiso 1 1 calc R U
C21 C 0.20214(16) 0.32474(5) 0.15612(15) 0.0225(3) Uani 1 1 d . .
H21 H 0.1943 0.2940 0.0913 0.027 Uiso 1 1 calc R U
C22 C 0.15550(16) 0.37541(6) 0.09197(15) 0.0221(3) Uani 1 1 d . .
H22 H 0.1137 0.3791 -0.0155 0.026 Uiso 1 1 calc R U
C23 C 0.16985(15) 0.42079(5) 0.18491(14) 0.0173(3) Uani 1 1 d . .
C24 C 0.21512(16) 0.51420(5) 0.21095(14) 0.0184(3) Uani 1 1 d . .
H24A H 0.1757 0.5494 0.1605 0.022 Uiso 1 1 calc R U
H24B H 0.3402 0.5104 0.2199 0.022 Uiso 1 1 calc R U

loop_
_atom_site_aniso_label
_atom_site_aniso_U_11
_atom_site_aniso_U_22
_atom_site_aniso_U_33
_atom_site_aniso_U_23
_atom_site_aniso_U_13
_atom_site_aniso_U_12
O1 0.0208(5) 0.0212(5) 0.0138(5) 0.0010(3) 0.0011(4) -0.0012(4)
O2 0.0223(5) 0.0227(5) 0.0138(5) 0.0014(4) 0.0019(4) 0.0051(4)
N1 0.0160(5) 0.0151(5) 0.0131(5) -0.0001(4) 0.0039(4) -0.0002(4)
N2 0.0156(5) 0.0156(5) 0.0125(5) 0.0014(4) 0.0034(4) 0.0015(4)
C1 0.0122(6) 0.0145(6) 0.0192(7) 0.0009(5) 0.0051(5) -0.0005(4)
C2 0.0205(6) 0.0169(6) 0.0241(7) 0.0038(5) 0.0049(5) 0.0033(5)
C3 0.0220(6) 0.0145(6) 0.0343(8) 0.0032(5) 0.0094(6) 0.0014(5)
C4 0.0205(6) 0.0161(6) 0.0329(8) -0.0045(5) 0.0103(6) -0.0009(5)
C5 0.0203(6) 0.0182(6) 0.0223(7) -0.0044(5) 0.0074(5) -0.0021(5)
C6 0.0118(5) 0.0147(6) 0.0187(7) 0.0000(5) 0.0049(5) 0.0002(4)
C7 0.0196(6) 0.0196(6) 0.0135(6) 0.0000(5) 0.0047(5) -0.0007(5)
C8 0.0142(6) 0.0204(6) 0.0154(6) 0.0014(5) 0.0035(5) -0.0019(5)
C9 0.0193(6) 0.0264(7) 0.0175(7) 0.0071(5) 0.0030(5) -0.0010(5)
C10 0.0197(6) 0.0200(7) 0.0268(7) 0.0104(5) 0.0070(6) 0.0019(5)
C11 0.0160(6) 0.0171(6) 0.0264(7) 0.0035(5) 0.0084(5) -0.0004(5)
C12 0.0107(5) 0.0168(6) 0.0196(7) 0.0019(5) 0.0051(5) -0.0002(4)
C13 0.0096(5) 0.0174(6) 0.0156(6) 0.0031(5) 0.0033(5) -0.0008(4)
C14 0.0089(5) 0.0158(6) 0.0151(6) 0.0007(5) 0.0034(5) -0.0004(4)
C15 0.0086(5) 0.0147(6) 0.0154(6) 0.0016(4) 0.0033(5) 0.0009(4)
C16 0.0103(5) 0.0178(6) 0.0165(7) -0.0010(5) 0.0045(5) 0.0000(4)
C17 0.0106(5) 0.0172(6) 0.0183(7) -0.0006(5) 0.0053(5) -0.0009(4)
C18 0.0154(6) 0.0186(6) 0.0248(7) -0.0044(5) 0.0080(5) -0.0020(5)
C19 0.0230(7) 0.0147(6) 0.0342(8) -0.0049(5) 0.0126(6) -0.0022(5)
C20 0.0219(6) 0.0152(6) 0.0342(8) 0.0035(5) 0.0110(6) 0.0004(5)
C21 0.0219(7) 0.0232(7) 0.0243(7) -0.0088(5) 0.0095(6) -0.0035(5)
C22 0.0203(6) 0.0299(7) 0.0154(7) -0.0047(5) 0.0037(5) -0.0008(5)
C23 0.0137(6) 0.0215(7) 0.0166(6) 0.0014(5) 0.0041(5) 0.0014(5)
C24 0.0209(6) 0.0209(6) 0.0144(6) 0.0043(5) 0.0067(5) 0.0035(5)

loop_
_atom_type_symbol
_atom_type_description
_atom_type_scat_dispersion_real
_atom_type_scat_dispersion_imag
_atom_type_scat_source
C C 0.0033 0.0016 'International Tables Vol C Tables 4.2.6.8 and 6.1.1.4'
H H 0.0000 0.0000 'International Tables Vol C Tables 4.2.6.8 and 6.1.1.4'
N N 0.0061 0.0033 'International Tables Vol C Tables 4.2.6.8 and 6.1.1.4'
O O 0.0106 0.0060 'International Tables Vol C Tables 4.2.6.8 and 6.1.1.4'

loop_
_geom_angle_atom_site_label_1
_geom_angle_atom_site_label_2
_geom_angle_atom_site_label_3
_geom_angle
C8 O1 C7 112.56(9)
C23 O2 C24 112.54(9)
C14 N1 C7 111.06(10)
C14 N1 C6 114.20(9)
C7 N1 C6 114.98(9)
C15 N2 C24 110.66(9)
C15 N2 C1 113.43(9)
C24 N2 C1 115.39(9)
N2 C1 C2 110.65(10)
N2 C1 C6 109.96(9)
C2 C1 C6 109.18(10)
N2 C1 H1 109.0
C2 C1 H1 109.0
C6 C1 H1 109.0
C3 C2 C1 111.76(10)
C3 C2 H2A 109.3
C1 C2 H2A 109.3
C3 C2 H2B 109.3
C1 C2 H2B 109.3
H2A C2 H2B 107.9
C4 C3 C2 111.55(10)
C4 C3 H3A 109.3
C2 C3 H3A 109.3
C4 C3 H3B 109.3
C2 C3 H3B 109.3
H3A C3 H3B 108.0
C3 C4 C5 111.17(10)
C3 C4 H4A 109.4
C5 C4 H4A 109.4
C3 C4 H4B 109.4
C5 C4 H4B 109.4
H4A C4 H4B 108.0
C4 C5 C6 111.70(11)
C4 C5 H5A 109.3
C6 C5 H5A 109.3
C4 C5 H5B 109.3
C6 C5 H5B 109.3
H5A C5 H5B 107.9
N1 C6 C5 110.27(10)
N1 C6 C1 110.09(9)
C5 C6 C1 109.29(10)
N1 C6 H6 109.1
C5 C6 H6 109.1
C1 C6 H6 109.1
O1 C7 N1 110.33(9)
O1 C7 H7A 109.6
N1 C7 H7A 109.6
O1 C7 H7B 109.6
N1 C7 H7B 109.6
H7A C7 H7B 108.1
O1 C8 C9 119.67(11)
O1 C8 C13 119.18(11)
C9 C8 C13 121.15(12)
C10 C9 C8 119.96(12)
C10 C9 H9 120.0
C8 C9 H9 120.0
C9 C10 C11 121.42(12)
C9 C10 H10 119.3
C11 C10 H10 119.3
C10 C11 C12 118.52(12)
C10 C11 C20 123.81(12)
C12 C11 C20 117.65(12)
C17 C12 C11 120.73(11)
C17 C12 C13 118.97(11)
C11 C12 C13 120.30(12)
C8 C13 C12 118.62(11)
C8 C13 C14 120.63(11)
C12 C13 C14 120.72(11)
C15 C14 N1 122.98(11)
C15 C14 C13 120.21(11)
N1 C14 C13 116.79(11)
C14 C15 N2 122.69(11)
C14 C15 C16 119.82(11)
N2 C15 C16 117.47(11)
C23 C16 C17 118.93(11)
C23 C16 C15 120.19(11)
C17 C16 C15 120.82(11)
C12 C17 C16 119.41(11)
C12 C17 C18 120.33(11)
C16 C17 C18 120.26(12)
C21 C18 C17 118.10(12)
C21 C18 C19 124.07(12)
C17 C18 C19 117.80(12)
C20 C19 C18 121.75(12)
C20 C19 H19 119.1
C18 C19 H19 119.1
C19 C20 C11 121.73(12)
C19 C20 H20 119.1
C11 C20 H20 119.1
C22 C21 C18 121.60(12)
C22 C21 H21 119.2
C18 C21 H21 119.2
C21 C22 C23 119.83(12)
C21 C22 H22 120.1
C23 C22 H22 120.1
O2 C23 C22 119.42(12)
O2 C23 C16 119.35(11)
C22 C23 C16 121.23(12)
O2 C24 N2 110.71(10)
O2 C24 H24A 109.5
N2 C24 H24A 109.5
O2 C24 H24B 109.5
N2 C24 H24B 109.5
H24A C24 H24B 108.1

loop_
_geom_bond_atom_site_label_1
_geom_bond_atom_site_label_2
_geom_bond_distance
O1 C8 1.3716(15)
O1 C7 1.4334(14)
O2 C23 1.3679(15)
O2 C24 1.4273(15)
N1 C14 1.4014(15)
N1 C7 1.4591(15)
N1 C6 1.4753(15)
N2 C15 1.4068(14)
N2 C24 1.4618(15)
N2 C1 1.4782(15)
C1 C2 1.5298(16)
C1 C6 1.5387(17)
C1 H1 1.0000
C2 C3 1.5258(18)
C2 H2A 0.9900
C2 H2B 0.9900
C3 C4 1.5180(19)
C3 H3A 0.9900
C3 H3B 0.9900
C4 C5 1.5207(17)
C4 H4A 0.9900
C4 H4B 0.9900
C5 C6 1.5276(16)
C5 H5A 0.9900
C5 H5B 0.9900
C6 H6 1.0000
C7 H7A 0.9900
C7 H7B 0.9900
C8 C9 1.3898(17)
C8 C13 1.3934(17)
C9 C10 1.3823(19)
C9 H9 0.9500
C10 C11 1.3939(19)
C10 H10 0.9500
C11 C12 1.4193(17)
C11 C20 1.4361(18)
C12 C17 1.4122(18)
C12 C13 1.4195(17)
C13 C14 1.4328(16)
C14 C15 1.3594(17)
C15 C16 1.4346(16)
C16 C23 1.3904(18)
C16 C17 1.4142(17)
C17 C18 1.4234(17)
C18 C21 1.3972(19)
C18 C19 1.4330(18)
C19 C20 1.347(2)
C19 H19 0.9500
C20 H20 0.9500
C21 C22 1.3831(18)
C21 H21 0.9500
C22 C23 1.3854(18)
C22 H22 0.9500
C24 H24A 0.9900
C24 H24B 0.9900

loop_
_geom_torsion_atom_site_label_1
_geom_torsion_atom_site_label_2
_geom_torsion_atom_site_label_3
_geom_torsion_atom_site_label_4
_geom_torsion
C15 N2 C1 C2 -166.76(10)
C24 N2 C1 C2 64.08(13)
C15 N2 C1 C6 -46.07(12)
C24 N2 C1 C6 -175.23(9)
N2 C1 C2 C3 178.97(10)
C6 C1 C2 C3 57.82(13)
C1 C2 C3 C4 -54.96(14)
C2 C3 C4 C5 52.97(14)
C3 C4 C5 C6 -55.73(14)
C14 N1 C6 C5 -164.23(10)
C7 N1 C6 C5 65.69(13)
C14 N1 C6 C1 -43.56(13)
C7 N1 C6 C1 -173.64(9)
C4 C5 C6 N1 -179.99(10)
C4 C5 C6 C1 58.87(13)
N2 C1 C6 N1 58.13(12)
C2 C1 C6 N1 179.70(9)
N2 C1 C6 C5 179.39(9)
C2 C1 C6 C5 -59.04(13)
C8 O1 C7 N1 -57.58(12)
C14 N1 C7 O1 59.73(12)
C6 N1 C7 O1 -168.67(9)
C7 O1 C8 C9 -153.61(11)
C7 O1 C8 C13 26.90(15)
O1 C8 C9 C10 179.16(11)
C13 C8 C9 C10 -1.37(19)
C8 C9 C10 C11 1.0(2)
C9 C10 C11 C12 0.59(19)
C9 C10 C11 C20 178.83(11)
C10 C11 C12 C17 177.58(11)
C20 C11 C12 C17 -0.77(18)
C10 C11 C12 C13 -1.77(18)
C20 C11 C12 C13 179.88(11)
O1 C8 C13 C12 179.66(10)
C9 C8 C13 C12 0.18(18)
O1 C8 C13 C14 1.60(17)
C9 C8 C13 C14 -177.87(11)
C17 C12 C13 C8 -177.97(10)
C11 C12 C13 C8 1.39(17)
C17 C12 C13 C14 0.08(17)
C11 C12 C13 C14 179.44(10)
C7 N1 C14 C15 150.11(11)
C6 N1 C14 C15 18.11(16)
C7 N1 C14 C13 -31.22(13)
C6 N1 C14 C13 -163.22(10)
C8 C13 C14 C15 179.83(11)
C12 C13 C14 C15 1.82(18)
C8 C13 C14 N1 1.12(17)
C12 C13 C14 N1 -176.89(10)
N1 C14 C15 N2 -5.66(18)
C13 C14 C15 N2 175.71(9)
N1 C14 C15 C16 176.09(10)
C13 C14 C15 C16 -2.54(17)
C24 N2 C15 C14 152.27(11)
C1 N2 C15 C14 20.75(16)
C24 N2 C15 C16 -29.44(13)
C1 N2 C15 C16 -160.96(10)
C14 C15 C16 C23 178.84(11)
N2 C15 C16 C23 0.50(17)
C14 C15 C16 C17 1.44(17)
N2 C15 C16 C17 -176.90(10)
C11 C12 C17 C16 179.47(10)
C13 C12 C17 C16 -1.17(17)
C11 C12 C17 C18 0.31(18)
C13 C12 C17 C18 179.67(10)
C23 C16 C17 C12 -176.98(11)
C15 C16 C17 C12 0.45(17)
C23 C16 C17 C18 2.18(18)
C15 C16 C17 C18 179.62(10)
C12 C17 C18 C21 177.92(11)
C16 C17 C18 C21 -1.24(18)
C12 C17 C18 C19 -0.30(18)
C16 C17 C18 C19 -179.45(11)
C21 C18 C19 C20 -177.27(12)
C17 C18 C19 C20 0.83(19)
C18 C19 C20 C11 -1.4(2)
C10 C11 C20 C19 -176.95(12)
C12 C11 C20 C19 1.31(19)
C17 C18 C21 C22 -0.58(19)
C19 C18 C21 C22 177.51(11)
C18 C21 C22 C23 1.4(2)
C24 O2 C23 C22 -152.14(11)
C24 O2 C23 C16 28.40(15)
C21 C22 C23 O2 -179.90(11)
C21 C22 C23 C16 -0.45(19)
C17 C16 C23 O2 178.11(10)
C15 C16 C23 O2 0.66(18)
C17 C16 C23 C22 -1.34(19)
C15 C16 C23 C22 -178.79(10)
C23 O2 C24 N2 -58.33(13)
C15 N2 C24 O2 58.47(12)
C1 N2 C24 O2 -171.03(9)
